data_7216114
loop_
_publ_author_name
'Bourne, Susan A.'
'Moitsheki, Lesego J.'

_publ_section_title
;
 Anion dependent structural diversity in cobalt(ii) complexes of
 4,4&#x2032;-bipyridine-N,N&#x2032;-dioxide
;
_journal_issue 112
_journal_name_full CrystEngComm
_journal_page_first 674
_journal_paper_doi 10.1039/b510684b
_journal_volume 7
_journal_year 2005
_chemical_formula_moiety '(Co 3(H2 O) (C10 H8 N2 O2) (N O3)), N O3, C10 H8 N2 O2, H2 O'
_chemical_formula_sum 'C20 H24 Co N6 O14'
_chemical_formula_weight 631.38
_chemical_name_common '(Co(H2O)3(bpdo)(NO3)) NO3 . bpdo . H2O'
_chemical_name_systematic '[Co(H2O)3(bpdo)(NO3)] NO3 . bpdo . H2O'
_space_group_IT_number 2
_symmetry_cell_setting triclinic
_symmetry_Int_Tables_number 2
_symmetry_space_group_name_Hall '-P 1'
_symmetry_space_group_name_H-M 'P -1'
_atom_sites_solution_hydrogens geom
_atom_sites_solution_primary direct
_atom_sites_solution_secondary difmap
_audit_creation_method SHELXL-97
_cell_angle_alpha 77.49(3)
_cell_angle_beta 70.25(3)
_cell_angle_gamma 76.28(3)
_cell_formula_units_Z 4
_cell_length_a 12.129(2)
_cell_length_b 12.907(3)
_cell_length_c 17.896(4)
_cell_measurement_temperature 113(2)
_cell_volume 2532.9(11)
_computing_structure_refinement 'SHELXL-97 (Sheldrick, 1997)'
_computing_structure_solution 'SHELXS-97 (Sheldrick, 1990)'
_diffrn_ambient_temperature 113(2)
_diffrn_measured_fraction_theta_full 0.991
_diffrn_measured_fraction_theta_max 0.991
_diffrn_measurement_device_type 'Nonius KappaCCD'
_diffrn_radiation_monochromator graphite
_diffrn_radiation_probe x-ray
_diffrn_radiation_type MoK\a
_diffrn_radiation_wavelength 0.71073
_diffrn_reflns_av_R_equivalents 0.0510
_diffrn_reflns_av_sigmaI/netI 0.0574
_diffrn_reflns_limit_h_max 15
_diffrn_reflns_limit_h_min -15
_diffrn_reflns_limit_k_max 16
_diffrn_reflns_limit_k_min -16
_diffrn_reflns_limit_l_max 22
_diffrn_reflns_limit_l_min -22
_diffrn_reflns_number 44753
_diffrn_reflns_theta_full 27.13
_diffrn_reflns_theta_max 27.13
_diffrn_reflns_theta_min 1.64
_diffrn_source 'fine-focus sealed tube'
_exptl_absorpt_coefficient_mu 0.762
_exptl_absorpt_correction_T_max 0.9415
_exptl_absorpt_correction_T_min 0.8942
_exptl_absorpt_correction_type empirical
_exptl_crystal_colour Orange
_exptl_crystal_density_diffrn 1.656
_exptl_crystal_density_method 'not measured'
_exptl_crystal_description plate
_exptl_crystal_F_000 1300
_exptl_crystal_size_max 0.15
_exptl_crystal_size_mid 0.09
_exptl_crystal_size_min 0.08
_refine_diff_density_max 0.765
_refine_diff_density_min -0.460
_refine_diff_density_rms 0.072
_refine_ls_extinction_method none
_refine_ls_goodness_of_fit_ref 1.017
_refine_ls_hydrogen_treatment mixed
_refine_ls_matrix_type full
_refine_ls_number_parameters 805
_refine_ls_number_reflns 11118
_refine_ls_number_restraints 0
_refine_ls_restrained_S_all 1.017
_refine_ls_R_factor_all 0.0896
_refine_ls_R_factor_gt 0.0412
_refine_ls_shift/su_max 0.001
_refine_ls_shift/su_mean 0.000
_refine_ls_structure_factor_coef Fsqd
_refine_ls_weighting_details 'calc w=1/[\s^2^(Fo^2^)+(0.0449P)^2^+1.2634P] where P=(Fo^2^+2Fc^2^)/3'
_refine_ls_weighting_scheme calc
_refine_ls_wR_factor_gt 0.0913
_refine_ls_wR_factor_ref 0.1085
_reflns_number_gt 6777
_reflns_number_total 11119
_reflns_threshold_expression >2sigma(I)
_cod_data_source_file b510684b.txt
_cod_data_source_block 4_LT
_cod_original_cell_volume 2532.8(9)
_cod_database_code 7216114

loop_
_symmetry_equiv_pos_as_xyz
'x, y, z'
'-x, -y, -z'

loop_
_atom_site_label
_atom_site_type_symbol
_atom_site_fract_x
_atom_site_fract_y
_atom_site_fract_z
_atom_site_U_iso_or_equiv
_atom_site_adp_type
_atom_site_occupancy
_atom_site_symmetry_multiplicity
_atom_site_calc_flag
_atom_site_refinement_flags
_atom_site_disorder_assembly
_atom_site_disorder_group
Co1A Co 0.83970(3) 0.81403(3) 0.28475(2) 0.01365(10) Uani 1 1 d . . .
O2A O 0.68178(16) 0.92023(15) 0.28578(12) 0.0191(4) Uani 1 1 d . . .
H21A H 0.627(3) 0.896(3) 0.281(2) 0.044(11) Uiso 1 1 d . . .
H22A H 0.651(3) 0.968(3) 0.326(2) 0.062(12) Uiso 1 1 d . . .
O3A O 1.00473(17) 0.71882(16) 0.27757(14) 0.0205(4) Uani 1 1 d . . .
H31A H 1.020(4) 0.673(3) 0.316(3) 0.071(14) Uiso 1 1 d . . .
H32A H 1.032(3) 0.696(3) 0.240(2) 0.027(10) Uiso 1 1 d . . .
O4A O 0.93107(19) 0.92805(17) 0.20848(12) 0.0210(4) Uani 1 1 d . . .
H41A H 0.902(3) 0.984(3) 0.184(2) 0.043(11) Uiso 1 1 d . . .
H42A H 0.998(4) 0.911(3) 0.176(2) 0.064(13) Uiso 1 1 d . . .
O5A O 0.80113(15) 0.73085(13) 0.20226(10) 0.0186(4) Uani 1 1 d . . .
O6A O 0.74767(16) 0.67755(14) 0.33023(10) 0.0195(4) Uani 1 1 d . . .
N8A N 0.74757(19) 0.66707(16) 0.26107(13) 0.0167(5) Uani 1 1 d . . .
O7A O 0.69710(17) 0.60102(14) 0.25239(11) 0.0261(5) Uani 1 1 d . . .
O1A O 0.82017(15) 0.84263(14) 0.39585(10) 0.0198(4) Uani 1 1 d . . .
N2A N 0.91120(17) 0.84693(16) 0.42081(12) 0.0143(5) Uani 1 1 d . . .
C3A C 0.9954(2) 0.9053(2) 0.37429(16) 0.0175(6) Uani 1 1 d . . .
H3A H 0.9938 0.9386 0.3217 0.021 Uiso 1 1 calc R . .
C4A C 1.0831(2) 0.9168(2) 0.40244(15) 0.0171(6) Uani 1 1 d . . .
H4A H 1.1418 0.9581 0.3692 0.021 Uiso 1 1 calc R . .
C5A C 1.0871(2) 0.86840(19) 0.47976(15) 0.0130(5) Uani 1 1 d . . .
C6A C 1.0004(2) 0.8061(2) 0.52457(15) 0.0173(6) Uani 1 1 d . . .
H6A H 1.0012 0.7701 0.5767 0.021 Uiso 1 1 calc R . .
C7A C 0.9139(2) 0.7962(2) 0.49442(16) 0.0191(6) Uani 1 1 d . . .
H7A H 0.8556 0.7533 0.5257 0.023 Uiso 1 1 calc R . .
O8A O 1.42219(15) 0.93650(14) 0.60680(10) 0.0180(4) Uani 1 1 d . . .
N9A N 1.34371(17) 0.91805(16) 0.57653(12) 0.0135(5) Uani 1 1 d . . .
C10A C 1.3452(2) 0.9634(2) 0.50098(15) 0.0188(6) Uani 1 1 d . . .
H10A H 1.4029 1.0070 0.4700 0.023 Uiso 1 1 calc R . .
C11A C 1.2641(2) 0.9472(2) 0.46817(16) 0.0169(6) Uani 1 1 d . . .
H11A H 1.2669 0.9791 0.4146 0.020 Uiso 1 1 calc R . .
C12A C 1.1778(2) 0.88426(19) 0.51285(15) 0.0133(5) Uani 1 1 d . . .
C13A C 1.1799(2) 0.8381(2) 0.59081(15) 0.0175(6) Uani 1 1 d . . .
H13A H 1.1234 0.7940 0.6230 0.021 Uiso 1 1 calc R . .
C14A C 1.2626(2) 0.8558(2) 0.62148(16) 0.0187(6) Uani 1 1 d . . .
H14A H 1.2626 0.8241 0.6746 0.022 Uiso 1 1 calc R . .
O1B O 0.85297(18) 1.10935(15) 0.12122(14) 0.0356(5) Uani 1 1 d . . .
N2B N 0.9303(2) 1.17665(18) 0.09232(15) 0.0264(6) Uani 1 1 d . . .
C3B C 0.9439(3) 1.2341(2) 0.01740(18) 0.0273(7) Uani 1 1 d . . .
H3B H 0.8988 1.2255 -0.0144 0.033 Uiso 1 1 calc R . .
C4B C 1.0225(2) 1.3040(2) -0.01188(17) 0.0239(6) Uani 1 1 d . . .
H4B H 1.0312 1.3439 -0.0642 0.029 Uiso 1 1 calc R . .
C5B C 1.0902(2) 1.3180(2) 0.03320(16) 0.0185(6) Uani 1 1 d . . .
C6B C 1.0765(2) 1.2551(2) 0.10851(16) 0.0208(6) Uani 1 1 d . . .
H6B H 1.1233 1.2602 0.1403 0.025 Uiso 1 1 calc R . .
C7B C 0.9966(3) 1.1860(2) 0.13733(17) 0.0247(6) Uani 1 1 d . . .
H7B H 0.9876 1.1443 0.1891 0.030 Uiso 1 1 calc R . .
O8B O 1.40971(19) 1.60666(17) -0.07751(12) 0.0355(5) Uani 1 1 d . . .
N9B N 1.3338(2) 1.53766(18) -0.05271(14) 0.0259(6) Uani 1 1 d . . .
C10B C 1.2601(3) 1.5378(2) -0.09386(17) 0.0287(7) Uani 1 1 d . . .
H10B H 1.2625 1.5872 -0.1419 0.034 Uiso 1 1 calc R . .
C11B C 1.1806(2) 1.4673(2) -0.06773(17) 0.0251(6) Uani 1 1 d . . .
H11B H 1.1296 1.4686 -0.0983 0.030 Uiso 1 1 calc R . .
C12B C 1.1739(2) 1.3942(2) 0.00304(16) 0.0192(6) Uani 1 1 d . . .
C13B C 1.2531(2) 1.3971(2) 0.04392(16) 0.0233(6) Uani 1 1 d . . .
H13B H 1.2521 1.3493 0.0925 0.028 Uiso 1 1 calc R . .
C14B C 1.3318(3) 1.4674(2) 0.01545(17) 0.0265(7) Uani 1 1 d . . .
H14B H 1.3855 1.4667 0.0439 0.032 Uiso 1 1 calc R . .
O1W O 1.11137(19) 0.62226(16) 0.14653(12) 0.0245(5) Uani 1 1 d . . .
H11W H 1.176(4) 0.611(3) 0.150(2) 0.062(14) Uiso 1 1 d . . .
H12W H 1.090(5) 0.546(4) 0.159(3) 0.13(2) Uiso 1 1 d . . .
N11 N 0.92943(19) 0.38556(17) 0.24860(13) 0.0195(5) Uani 1 1 d . . .
O12 O 0.96822(18) 0.46084(16) 0.19725(13) 0.0357(5) Uani 1 1 d . . .
O13 O 0.98788(18) 0.33623(16) 0.29605(12) 0.0307(5) Uani 1 1 d . . .
O14 O 0.83719(16) 0.35560(15) 0.25199(13) 0.0293(5) Uani 1 1 d . . .
Co1C Co 0.33439(3) 1.30817(3) 0.28924(2) 0.01401(10) Uani 1 1 d . . .
O2C O 0.17575(17) 1.41596(16) 0.29254(12) 0.0209(4) Uani 1 1 d . . .
H21C H 0.150(3) 1.462(3) 0.330(2) 0.051(11) Uiso 1 1 d . . .
H22C H 0.125(3) 1.393(2) 0.2851(18) 0.028(9) Uiso 1 1 d . . .
O3C O 0.49974(18) 1.21257(17) 0.27848(14) 0.0242(5) Uani 1 1 d . . .
H31C H 0.536(4) 1.189(3) 0.231(3) 0.073(14) Uiso 1 1 d . . .
H32C H 0.513(2) 1.172(2) 0.3096(17) 0.008(8) Uiso 1 1 d . . .
O4C O 0.4238(2) 1.42347(17) 0.21369(13) 0.0212(4) Uani 1 1 d . . .
H41C H 0.474(3) 1.404(3) 0.180(2) 0.038(12) Uiso 1 1 d . . .
H42C H 0.381(3) 1.486(3) 0.201(2) 0.053(12) Uiso 1 1 d . . .
O5C O 0.29337(15) 1.22917(13) 0.20659(10) 0.0184(4) Uani 1 1 d . . .
O6C O 0.23659(16) 1.17574(14) 0.33435(10) 0.0202(4) Uani 1 1 d . . .
O7C O 0.17717(17) 1.10889(14) 0.25550(11) 0.0252(4) Uani 1 1 d . . .
N8C N 0.23412(19) 1.16878(16) 0.26499(13) 0.0176(5) Uani 1 1 d . . .
O1C O 0.31823(15) 1.33775(14) 0.39898(10) 0.0199(4) Uani 1 1 d . . .
N2C N 0.40902(17) 1.34393(16) 0.42320(12) 0.0146(5) Uani 1 1 d . . .
C3C C 0.4949(2) 1.3988(2) 0.37516(16) 0.0185(6) Uani 1 1 d . . .
H3C H 0.4949 1.4286 0.3218 0.022 Uiso 1 1 calc R . .
C4C C 0.5831(2) 1.4120(2) 0.40276(16) 0.0177(6) Uani 1 1 d . . .
H4C H 0.6432 1.4510 0.3682 0.021 Uiso 1 1 calc R . .
C5C C 0.5849(2) 1.36892(19) 0.48094(14) 0.0124(5) Uani 1 1 d . . .
C6C C 0.4955(2) 1.3101(2) 0.52808(16) 0.0177(6) Uani 1 1 d . . .
H6C H 0.4942 1.2783 0.5814 0.021 Uiso 1 1 calc R . .
C7C C 0.4094(2) 1.2978(2) 0.49823(15) 0.0180(6) Uani 1 1 d . . .
H7C H 0.3501 1.2567 0.5307 0.022 Uiso 1 1 calc R . .
O8C O 0.92386(15) 1.43381(14) 0.60601(11) 0.0182(4) Uani 1 1 d . . .
N9C N 0.84333(18) 1.41789(16) 0.57623(13) 0.0143(5) Uani 1 1 d . . .
C10C C 0.8451(2) 1.4626(2) 0.50042(15) 0.0189(6) Uani 1 1 d . . .
H10C H 0.9037 1.5050 0.4690 0.023 Uiso 1 1 calc R . .
C11C C 0.7632(2) 1.4476(2) 0.46828(16) 0.0187(6) Uani 1 1 d . . .
H11C H 0.7662 1.4792 0.4147 0.022 Uiso 1 1 calc R . .
C12C C 0.6750(2) 1.38604(18) 0.51371(15) 0.0135(5) Uani 1 1 d . . .
C13C C 0.6767(2) 1.3418(2) 0.59186(15) 0.0172(6) Uani 1 1 d . . .
H13C H 0.6186 1.2997 0.6249 0.021 Uiso 1 1 calc R . .
C14C C 0.7603(2) 1.3580(2) 0.62180(16) 0.0180(6) Uani 1 1 d . . .
H14C H 0.7598 1.3268 0.6751 0.022 Uiso 1 1 calc R . .
O1D O 0.32198(17) 1.61706(15) 0.17004(14) 0.0362(6) Uani 1 1 d . . .
N2D N 0.4036(2) 1.67817(17) 0.12770(15) 0.0254(6) Uani 1 1 d . . .
C3D C 0.3983(3) 1.7373(2) 0.05708(19) 0.0273(7) Uani 1 1 d . . .
H3D H 0.3377 1.7331 0.0359 0.033 Uiso 1 1 calc R . .
C4D C 0.4789(3) 1.8039(2) 0.01496(18) 0.0261(7) Uani 1 1 d . . .
H4D H 0.4740 1.8442 -0.0353 0.031 Uiso 1 1 calc R . .
C5D C 0.5681(2) 1.8133(2) 0.04486(16) 0.0179(6) Uani 1 1 d . . .
C6D C 0.5731(2) 1.7479(2) 0.11738(16) 0.0191(6) Uani 1 1 d . . .
H6D H 0.6341 1.7490 0.1391 0.023 Uiso 1 1 calc R . .
C7D C 0.4910(2) 1.6820(2) 0.15757(18) 0.0233(6) Uani 1 1 d . . .
H7D H 0.4956 1.6386 0.2070 0.028 Uiso 1 1 calc R . .
O8D O 0.86267(18) 2.11810(15) -0.09984(13) 0.0358(5) Uani 1 1 d . . .
N9D N 0.7988(2) 2.04039(18) -0.06861(14) 0.0277(6) Uani 1 1 d . . .
C10D C 0.7337(3) 2.0163(2) -0.10869(18) 0.0282(7) Uani 1 1 d . . .
H10D H 0.7389 2.0515 -0.1619 0.034 Uiso 1 1 calc R . .
C11D C 0.6605(2) 1.9422(2) -0.07375(16) 0.0229(6) Uani 1 1 d . . .
H11D H 0.6152 1.9265 -0.1027 0.027 Uiso 1 1 calc R . .
C12D C 0.6518(2) 1.8893(2) 0.00449(15) 0.0181(6) Uani 1 1 d . . .
C13D C 0.7225(3) 1.9130(2) 0.04273(17) 0.0248(6) Uani 1 1 d . . .
H13D H 0.7205 1.8771 0.0953 0.030 Uiso 1 1 calc R . .
C14D C 0.7954(3) 1.9873(2) 0.00596(17) 0.0276(7) Uani 1 1 d . . .
H14D H 0.8440 2.0018 0.0330 0.033 Uiso 1 1 calc R . .
N21 N 0.42930(19) 0.88526(17) 0.25960(14) 0.0206(5) Uani 1 1 d . . .
O22 O 0.4550(2) 0.97021(17) 0.21717(17) 0.0567(8) Uani 1 1 d . . .
O23 O 0.50353(16) 0.82454(14) 0.29277(11) 0.0237(4) Uani 1 1 d . . .
O24 O 0.33434(16) 0.85633(16) 0.26845(12) 0.0298(5) Uani 1 1 d . . .
O2WA O 0.6082(3) 1.1242(5) 0.1479(3) 0.0245(16) Uani 0.642(13) 1 d P A 1
O2WB O 0.6313(5) 1.1852(8) 0.1245(4) 0.018(2) Uani 0.358(13) 1 d P A 2

loop_
_atom_site_aniso_label
_atom_site_aniso_U_11
_atom_site_aniso_U_22
_atom_site_aniso_U_33
_atom_site_aniso_U_23
_atom_site_aniso_U_13
_atom_site_aniso_U_12
Co1A 0.01274(19) 0.0163(2) 0.0130(2) -0.00132(14) -0.00561(15) -0.00279(14)
O2A 0.0143(10) 0.0210(11) 0.0254(12) -0.0067(8) -0.0104(9) 0.0001(8)
O3A 0.0188(11) 0.0234(12) 0.0170(12) -0.0032(10) -0.0059(9) 0.0012(8)
O4A 0.0169(11) 0.0215(11) 0.0207(11) 0.0036(9) -0.0035(9) -0.0055(9)
O5A 0.0233(10) 0.0187(10) 0.0144(10) 0.0011(7) -0.0058(8) -0.0078(8)
O6A 0.0255(10) 0.0235(10) 0.0112(10) 0.0000(7) -0.0067(8) -0.0085(8)
N8A 0.0192(12) 0.0151(11) 0.0149(12) 0.0001(9) -0.0065(10) -0.0017(9)
O7A 0.0348(12) 0.0201(10) 0.0294(12) -0.0024(8) -0.0120(9) -0.0138(9)
O1A 0.0121(9) 0.0337(11) 0.0190(10) -0.0077(8) -0.0080(8) -0.0055(8)
N2A 0.0102(11) 0.0206(12) 0.0144(12) -0.0066(9) -0.0048(9) -0.0017(9)
C3A 0.0179(14) 0.0182(14) 0.0162(14) 0.0021(10) -0.0060(11) -0.0060(11)
C4A 0.0172(14) 0.0209(14) 0.0149(14) -0.0011(11) -0.0050(11) -0.0074(11)
C5A 0.0118(13) 0.0122(13) 0.0154(14) -0.0021(10) -0.0055(11) -0.0007(10)
C6A 0.0170(14) 0.0228(14) 0.0123(14) 0.0008(10) -0.0050(11) -0.0063(11)
C7A 0.0156(14) 0.0278(15) 0.0161(14) -0.0017(11) -0.0044(11) -0.0101(11)
O8A 0.0164(9) 0.0220(10) 0.0215(10) -0.0029(8) -0.0113(8) -0.0066(7)
N9A 0.0112(11) 0.0150(11) 0.0172(12) -0.0043(9) -0.0075(9) -0.0016(8)
C10A 0.0180(14) 0.0212(15) 0.0181(15) 0.0019(11) -0.0069(12) -0.0075(11)
C11A 0.0169(14) 0.0187(14) 0.0168(14) 0.0018(11) -0.0080(11) -0.0057(11)
C12A 0.0117(13) 0.0141(13) 0.0144(14) -0.0024(10) -0.0050(11) -0.0011(10)
C13A 0.0191(14) 0.0179(14) 0.0186(15) -0.0002(11) -0.0079(12) -0.0082(11)
C14A 0.0205(14) 0.0190(14) 0.0170(14) 0.0012(11) -0.0073(12) -0.0056(11)
O1B 0.0322(12) 0.0228(11) 0.0557(15) 0.0076(10) -0.0223(11) -0.0110(9)
N2B 0.0265(13) 0.0189(13) 0.0385(16) 0.0006(11) -0.0164(12) -0.0074(10)
C3B 0.0314(17) 0.0238(16) 0.0331(18) 0.0005(13) -0.0216(14) -0.0037(13)
C4B 0.0302(16) 0.0200(15) 0.0260(16) -0.0009(12) -0.0180(13) -0.0011(12)
C5B 0.0196(14) 0.0166(14) 0.0192(15) -0.0046(11) -0.0091(12) 0.0038(11)
C6B 0.0239(15) 0.0208(15) 0.0210(15) -0.0038(11) -0.0111(12) -0.0031(12)
C7B 0.0304(16) 0.0200(15) 0.0251(16) -0.0013(12) -0.0124(13) -0.0032(12)
O8B 0.0374(13) 0.0401(13) 0.0273(12) -0.0050(9) 0.0034(10) -0.0231(10)
N9B 0.0268(13) 0.0257(13) 0.0217(13) -0.0066(10) 0.0007(11) -0.0069(10)
C10B 0.0296(17) 0.0243(16) 0.0202(16) 0.0049(12) -0.0019(13) 0.0016(13)
C11B 0.0220(15) 0.0279(16) 0.0210(16) 0.0007(12) -0.0084(12) 0.0028(12)
C12B 0.0194(14) 0.0168(14) 0.0178(15) -0.0050(11) -0.0035(12) 0.0029(11)
C13B 0.0261(16) 0.0275(16) 0.0160(15) -0.0024(11) -0.0041(12) -0.0082(12)
C14B 0.0293(17) 0.0338(17) 0.0178(15) -0.0083(12) -0.0040(13) -0.0090(13)
O1W 0.0231(12) 0.0265(12) 0.0263(12) -0.0015(9) -0.0119(10) -0.0048(9)
N11 0.0181(12) 0.0169(12) 0.0243(13) -0.0031(10) -0.0071(10) -0.0037(9)
O12 0.0346(12) 0.0308(12) 0.0478(14) 0.0185(10) -0.0261(11) -0.0191(10)
O13 0.0340(12) 0.0397(12) 0.0268(12) 0.0129(9) -0.0214(10) -0.0207(10)
O14 0.0173(10) 0.0302(12) 0.0444(13) 0.0022(9) -0.0147(10) -0.0105(9)
Co1C 0.01421(19) 0.0161(2) 0.01280(19) -0.00149(14) -0.00603(15) -0.00245(14)
O2C 0.0155(10) 0.0215(11) 0.0312(12) -0.0087(9) -0.0131(9) -0.0008(8)
O3C 0.0217(11) 0.0254(12) 0.0187(12) 0.0012(10) -0.0072(10) 0.0061(9)
O4C 0.0198(11) 0.0209(12) 0.0199(12) 0.0009(9) -0.0046(10) -0.0036(9)
O5C 0.0250(10) 0.0176(10) 0.0118(9) 0.0028(7) -0.0042(8) -0.0091(8)
O6C 0.0284(11) 0.0214(10) 0.0123(10) 0.0002(7) -0.0073(8) -0.0076(8)
O7C 0.0366(12) 0.0217(10) 0.0245(11) -0.0024(8) -0.0117(9) -0.0160(9)
N8C 0.0228(12) 0.0127(11) 0.0170(13) -0.0015(9) -0.0064(10) -0.0029(9)
O1C 0.0116(9) 0.0361(11) 0.0169(10) -0.0076(8) -0.0069(8) -0.0064(8)
N2C 0.0115(11) 0.0209(12) 0.0148(12) -0.0060(9) -0.0055(9) -0.0040(9)
C3C 0.0201(14) 0.0227(15) 0.0151(14) -0.0006(11) -0.0080(12) -0.0065(11)
C4C 0.0158(14) 0.0204(14) 0.0188(15) -0.0003(11) -0.0067(11) -0.0071(11)
C5C 0.0110(12) 0.0140(13) 0.0126(13) -0.0044(10) -0.0036(10) -0.0006(10)
C6C 0.0161(14) 0.0251(15) 0.0138(14) 0.0001(11) -0.0070(11) -0.0061(11)
C7C 0.0147(13) 0.0272(15) 0.0127(14) -0.0016(11) -0.0022(11) -0.0088(11)
O8C 0.0138(9) 0.0239(10) 0.0230(10) -0.0041(8) -0.0116(8) -0.0054(7)
N9C 0.0124(11) 0.0140(11) 0.0195(12) -0.0031(9) -0.0079(9) -0.0029(9)
C10C 0.0164(14) 0.0249(15) 0.0182(15) 0.0015(11) -0.0070(12) -0.0106(11)
C11C 0.0166(14) 0.0244(15) 0.0150(14) -0.0005(11) -0.0051(11) -0.0052(11)
C12C 0.0144(13) 0.0097(13) 0.0162(14) -0.0038(10) -0.0045(11) -0.0004(10)
C13C 0.0164(14) 0.0204(14) 0.0154(14) 0.0034(11) -0.0065(11) -0.0078(11)
C14C 0.0212(14) 0.0173(14) 0.0172(14) 0.0013(11) -0.0095(12) -0.0050(11)
O1D 0.0236(11) 0.0208(11) 0.0671(16) 0.0046(10) -0.0199(11) -0.0105(9)
N2D 0.0189(12) 0.0139(12) 0.0462(16) -0.0014(11) -0.0153(12) -0.0029(9)
C3D 0.0273(16) 0.0194(15) 0.045(2) -0.0033(13) -0.0256(15) -0.0023(12)
C4D 0.0328(17) 0.0181(15) 0.0348(18) -0.0017(12) -0.0237(14) -0.0005(12)
C5D 0.0209(14) 0.0141(14) 0.0198(15) -0.0072(11) -0.0082(12) 0.0021(11)
C6D 0.0190(14) 0.0203(15) 0.0215(15) -0.0050(11) -0.0087(12) -0.0041(11)
C7D 0.0195(15) 0.0208(15) 0.0312(17) -0.0017(12) -0.0109(13) -0.0038(11)
O8D 0.0335(12) 0.0240(11) 0.0388(13) -0.0047(9) 0.0091(10) -0.0138(9)
N9D 0.0297(14) 0.0158(12) 0.0245(14) -0.0041(10) 0.0093(11) -0.0040(10)
C10D 0.0310(17) 0.0252(16) 0.0207(16) -0.0041(12) -0.0033(13) 0.0035(13)
C11D 0.0245(15) 0.0224(15) 0.0178(15) -0.0033(11) -0.0051(12) 0.0016(12)
C12D 0.0208(14) 0.0136(13) 0.0176(14) -0.0060(11) -0.0050(12) 0.0032(11)
C13D 0.0323(17) 0.0250(16) 0.0196(15) -0.0002(12) -0.0088(13) -0.0113(13)
C14D 0.0316(17) 0.0285(17) 0.0249(17) -0.0046(13) -0.0062(13) -0.0119(13)
N21 0.0164(12) 0.0203(13) 0.0257(13) 0.0000(10) -0.0086(10) -0.0041(10)
O22 0.0523(16) 0.0325(13) 0.099(2) 0.0363(13) -0.0560(15) -0.0264(12)
O23 0.0216(10) 0.0268(11) 0.0254(11) 0.0066(8) -0.0145(9) -0.0079(8)
O24 0.0149(10) 0.0360(12) 0.0388(13) 0.0068(9) -0.0119(9) -0.0108(9)
O2WA 0.0242(19) 0.031(4) 0.016(2) -0.005(2) -0.0055(16) -0.0009(18)
O2WB 0.020(3) 0.020(5) 0.013(3) 0.003(3) -0.002(2) -0.009(3)

loop_
_atom_type_symbol
_atom_type_description
_atom_type_scat_dispersion_real
_atom_type_scat_dispersion_imag
_atom_type_scat_source
C C 0.0033 0.0016 'International Tables Vol C Tables 4.2.6.8 and 6.1.1.4'
H H 0.0000 0.0000 'International Tables Vol C Tables 4.2.6.8 and 6.1.1.4'
N N 0.0061 0.0033 'International Tables Vol C Tables 4.2.6.8 and 6.1.1.4'
O O 0.0106 0.0060 'International Tables Vol C Tables 4.2.6.8 and 6.1.1.4'
Co Co 0.3494 0.9721 'International Tables Vol C Tables 4.2.6.8 and 6.1.1.4'

loop_
_geom_angle_atom_site_label_1
_geom_angle_atom_site_label_2
_geom_angle_atom_site_label_3
_geom_angle
O1A Co1A O4A 104.63(8)
O1A Co1A O3A 91.69(9)
O4A Co1A O3A 85.74(9)
O1A Co1A O2A 89.25(8)
O4A Co1A O2A 89.29(9)
O3A Co1A O2A 175.02(8)
O1A Co1A O6A 93.58(7)
O4A Co1A O6A 161.78(8)
O3A Co1A O6A 93.24(8)
O2A Co1A O6A 91.57(8)
O1A Co1A O5A 152.04(7)
O4A Co1A O5A 103.02(7)
O3A Co1A O5A 94.45(8)
O2A Co1A O5A 86.98(8)
O6A Co1A O5A 58.88(7)
N8A O5A Co1A 91.35(13)
N8A O6A Co1A 93.80(14)
O7A N8A O5A 122.5(2)
O7A N8A O6A 121.6(2)
O5A N8A O6A 115.9(2)
N2A O1A Co1A 123.71(14)
O1A N2A C7A 118.7(2)
O1A N2A C3A 120.4(2)
C7A N2A C3A 120.9(2)
N2A C3A C4A 120.4(2)
C3A C4A C5A 120.8(2)
C6A C5A C4A 116.7(2)
C6A C5A C12A 121.7(2)
C4A C5A C12A 121.6(2)
C7A C6A C5A 120.9(2)
N2A C7A C6A 120.3(2)
O8A N9A C10A 119.2(2)
O8A N9A C14A 120.2(2)
C10A N9A C14A 120.6(2)
N9A C10A C11A 120.7(2)
C10A C11A C12A 120.6(2)
C11A C12A C13A 116.8(2)
C11A C12A C5A 121.7(2)
C13A C12A C5A 121.5(2)
C14A C13A C12A 120.9(2)
N9A C14A C13A 120.4(2)
O1B N2B C7B 119.5(2)
O1B N2B C3B 119.9(2)
C7B N2B C3B 120.5(2)
N2B C3B C4B 119.9(3)
C3B C4B C5B 121.4(3)
C4B C5B C6B 116.9(3)
C4B C5B C12B 122.2(2)
C6B C5B C12B 120.9(2)
C7B C6B C5B 120.9(3)
N2B C7B C6B 120.3(3)
O8B N9B C10B 121.1(2)
O8B N9B C14B 118.9(2)
C10B N9B C14B 120.0(2)
N9B C10B C11B 121.1(3)
C10B C11B C12B 121.0(3)
C11B C12B C13B 115.7(3)
C11B C12B C5B 122.7(3)
C13B C12B C5B 121.5(2)
C14B C13B C12B 121.5(3)
N9B C14B C13B 120.6(3)
O12 N11 O14 121.6(2)
O12 N11 O13 118.7(2)
O14 N11 O13 119.7(2)
O1C Co1C O4C 103.27(8)
O1C Co1C O3C 92.76(9)
O4C Co1C O3C 85.85(10)
O1C Co1C O2C 88.62(8)
O4C Co1C O2C 88.72(9)
O3C Co1C O2C 174.57(9)
O1C Co1C O6C 94.77(7)
O4C Co1C O6C 161.86(8)
O3C Co1C O6C 95.28(8)
O2C Co1C O6C 89.83(8)
O1C Co1C O5C 153.49(7)
O4C Co1C O5C 102.75(8)
O3C Co1C O5C 94.12(8)
O2C Co1C O5C 86.93(8)
O6C Co1C O5C 59.12(7)
N8C O5C Co1C 91.55(13)
N8C O6C Co1C 93.28(14)
O7C N8C O5C 122.4(2)
O7C N8C O6C 121.9(2)
O5C N8C O6C 115.7(2)
N2C O1C Co1C 124.67(14)
O1C N2C C3C 120.8(2)
O1C N2C C7C 118.3(2)
C3C N2C C7C 120.8(2)
N2C C3C C4C 120.5(2)
C3C C4C C5C 120.7(2)
C4C C5C C6C 116.8(2)
C4C C5C C12C 122.1(2)
C6C C5C C12C 121.1(2)
C7C C6C C5C 120.9(2)
N2C C7C C6C 120.2(2)
O8C N9C C14C 120.1(2)
O8C N9C C10C 119.6(2)
C14C N9C C10C 120.3(2)
N9C C10C C11C 120.8(2)
C10C C11C C12C 120.8(2)
C13C C12C C11C 116.3(2)
C13C C12C C5C 121.6(2)
C11C C12C C5C 122.1(2)
C14C C13C C12C 121.3(2)
N9C C14C C13C 120.5(2)
O1D N2D C3D 120.8(2)
O1D N2D C7D 119.3(2)
C3D N2D C7D 119.9(2)
N2D C3D C4D 121.0(3)
C3D C4D C5D 121.0(3)
C4D C5D C6D 116.2(3)
C4D C5D C12D 123.0(2)
C6D C5D C12D 120.7(2)
C7D C6D C5D 120.9(3)
N2D C7D C6D 120.8(3)
O8D N9D C10D 121.1(2)
O8D N9D C14D 119.1(3)
C10D N9D C14D 119.8(2)
N9D C10D C11D 120.9(3)
C10D C11D C12D 120.4(3)
C13D C12D C11D 117.3(3)
C13D C12D C5D 121.7(2)
C11D C12D C5D 121.1(3)
C14D C13D C12D 121.0(3)
N9D C14D C13D 120.6(3)
O22 N21 O24 121.7(2)
O22 N21 O23 118.8(2)
O24 N21 O23 119.4(2)

loop_
_geom_bond_atom_site_label_1
_geom_bond_atom_site_label_2
_geom_bond_distance
Co1A O1A 2.0258(18)
Co1A O4A 2.034(2)
Co1A O3A 2.064(2)
Co1A O2A 2.0709(19)
Co1A O6A 2.1701(19)
Co1A O5A 2.2232(18)
O5A N8A 1.274(3)
O6A N8A 1.274(3)
N8A O7A 1.223(3)
O1A N2A 1.340(2)
N2A C7A 1.346(3)
N2A C3A 1.350(3)
C3A C4A 1.369(3)
C4A C5A 1.401(3)
C5A C6A 1.395(3)
C5A C12A 1.485(3)
C6A C7A 1.373(4)
O8A N9A 1.330(2)
N9A C10A 1.348(3)
N9A C14A 1.349(3)
C10A C11A 1.378(3)
C11A C12A 1.397(3)
C12A C13A 1.400(3)
C13A C14A 1.376(3)
O1B N2B 1.329(3)
N2B C7B 1.355(3)
N2B C3B 1.361(4)
C3B C4B 1.365(4)
C4B C5B 1.393(4)
C5B C6B 1.394(4)
C5B C12B 1.471(4)
C6B C7B 1.369(4)
O8B N9B 1.334(3)
N9B C10B 1.336(4)
N9B C14B 1.350(4)
C10B C11B 1.379(4)
C11B C12B 1.397(4)
C12B C13B 1.401(4)
C13B C14B 1.370(4)
N11 O12 1.244(3)
N11 O14 1.247(3)
N11 O13 1.260(3)
Co1C O1C 2.0175(18)
Co1C O4C 2.031(2)
Co1C O3C 2.061(2)
Co1C O2C 2.081(2)
Co1C O6C 2.1674(19)
Co1C O5C 2.2061(18)
O5C N8C 1.273(3)
O6C N8C 1.275(3)
O7C N8C 1.221(3)
O1C N2C 1.336(2)
N2C C3C 1.344(3)
N2C C7C 1.347(3)
C3C C4C 1.377(3)
C4C C5C 1.395(3)
C5C C6C 1.400(4)
C5C C12C 1.480(3)
C6C C7C 1.375(3)
O8C N9C 1.332(3)
N9C C14C 1.349(3)
N9C C10C 1.350(3)
C10C C11C 1.371(3)
C11C C12C 1.405(4)
C12C C13C 1.396(3)
C13C C14C 1.369(3)
O1D N2D 1.334(3)
N2D C3D 1.341(4)
N2D C7D 1.353(3)
C3D C4D 1.372(4)
C4D C5D 1.398(4)
C5D C6D 1.398(4)
C5D C12D 1.478(4)
C6D C7D 1.373(4)
O8D N9D 1.323(3)
N9D C10D 1.353(4)
N9D C14D 1.353(4)
C10D C11D 1.365(4)
C11D C12D 1.399(4)
C12D C13D 1.381(4)
C13D C14D 1.368(4)
N21 O22 1.232(3)
N21 O24 1.243(3)
N21 O23 1.266(3)
